data_7150709
loop_
_publ_author_name
'Cholewinski, Grzegorz'
'Chojnacki, Jaroslaw'
'Pikies, Jerzy'
'Rachon, Janusz'

_publ_section_title
;
 Synthesis and structural investigation of N-acyl selenophosphoramides
;
_journal_issue 19
_journal_name_full 'Organic &amp; Biomolecular Chemistry'
_journal_page_first 4095
_journal_page_last 4100
_journal_paper_doi 10.1039/b907641g
_journal_volume 7
_journal_year 2009
_chemical_compound_source 'synthesis as described'
_chemical_formula_moiety 'C12 H15 Cl1 N1 O3 P1 Se1'
_chemical_formula_sum 'C12 H15 Cl N O3 P Se'
_chemical_formula_weight 366.63
_chemical_name_common
;N-(p-chlorobenzoyl)-2-amino-2-seleno-5,5-dimethyl-1,3,2-
dioxaphosphorinan
;
_chemical_name_systematic
;
N-(p-chlorobenzoyl)-2-amino-2-seleno-5,5-dimethyl-1,3,2-dioxaphosphorinan
;
_space_group_IT_number 14
_symmetry_cell_setting monoclinic
_symmetry_Int_Tables_number 14
_symmetry_space_group_name_Hall '-P 2ybc'
_symmetry_space_group_name_H-M 'P 1 21/c 1'
_audit_conform_dict_location ftp://ftp.iucr.org/pub/cif_core.dic
_audit_conform_dict_name cif_core.dic
_audit_conform_dict_version 2.3
_audit_creation_date 2008-11-03T09:02:05-00:00
_audit_creation_method 'WinGX routine CIF_UPDATE'
_cell_angle_alpha 90
_cell_angle_beta 91.617(5)
_cell_angle_gamma 90
_cell_formula_units_Z 4
_cell_length_a 11.9308(7)
_cell_length_b 15.4868(9)
_cell_length_c 8.2832(4)
_cell_measurement_reflns_used 3634
_cell_measurement_temperature 295(2)
_cell_measurement_theta_max 32.4404
_cell_measurement_theta_min 2.1576
_cell_measurement_wavelength 0.71073
_cell_volume 1529.88(15)
_computing_cell_refinement
;
CrysAlis RED, Oxford Diffraction Ltd.,
Version 1.171.32.29 (release 10-06-2008 CrysAlis171 .NET)
(compiled Jun 10 2008,16:49:55)
;
_computing_data_collection
;
CrysAlis CCD, Oxford Diffraction Ltd.,
Version 1.171.32.29 (release 10-06-2008 CrysAlis171 .NET)
(compiled Jun 10 2008,16:49:55)
;
_computing_data_reduction
;
CrysAlis RED, Oxford Diffraction Ltd.,
Version 1.171.32.29 (release 10-06-2008 CrysAlis171 .NET)
(compiled Jun 10 2008,16:49:55)
;
_computing_molecular_graphics 'Ortep-3 for Windows (Farrugia, 1997)'
_computing_publication_material 'WinGX publication routines (Farrugia, 1999)'
_computing_structure_refinement 'SHELXL-97 (Sheldrick, 2008)'
_computing_structure_solution 'SHELXS-97 (Sheldrick, 2008)'
_diffrn_ambient_temperature 295(2)
_diffrn_detector_area_resol_mean 8.1883
_diffrn_measured_fraction_theta_full 1
_diffrn_measured_fraction_theta_max 1
_diffrn_measurement_device '4-axis \k geometry diffractometer'
_diffrn_measurement_device_type 'KM4CCD, Oxford Diffraction'
_diffrn_measurement_method '\w scans, 0.75 deg width'
_diffrn_orient_matrix_UB_11 0.0053035889
_diffrn_orient_matrix_UB_12 -0.0240877486
_diffrn_orient_matrix_UB_13 -0.0505438802
_diffrn_orient_matrix_UB_21 0.0501359186
_diffrn_orient_matrix_UB_22 0.0325130951
_diffrn_orient_matrix_UB_23 -0.0225565473
_diffrn_orient_matrix_UB_31 0.0693517476
_diffrn_orient_matrix_UB_32 -0.0217984865
_diffrn_orient_matrix_UB_33 0.0222126975
_diffrn_radiation_monochromator graphite
_diffrn_radiation_probe x-ray
_diffrn_radiation_type MoK\a
_diffrn_radiation_wavelength 0.71073
_diffrn_reflns_av_R_equivalents 0.049
_diffrn_reflns_av_unetI/netI 0.0639
_diffrn_reflns_limit_h_max 15
_diffrn_reflns_limit_h_min -14
_diffrn_reflns_limit_k_max 20
_diffrn_reflns_limit_k_min -19
_diffrn_reflns_limit_l_max 10
_diffrn_reflns_limit_l_min -10
_diffrn_reflns_number 13245
_diffrn_reflns_theta_full 28
_diffrn_reflns_theta_max 28
_diffrn_reflns_theta_min 2.16
_exptl_absorpt_coefficient_mu 2.736
_exptl_absorpt_correction_T_max 0.870
_exptl_absorpt_correction_T_min 0.585
_exptl_absorpt_correction_type multi-scan
_exptl_absorpt_process_details
;
CrysAlis RED, Oxford Diffraction Ltd.,
Version 1.171.32.29 (release 10-06-2008 CrysAlis171 .NET)
(compiled Jun 10 2008,16:49:55)
Empirical absorption correction using spherical harmonics,
implemented in SCALE3 ABSPACK scaling algorithm.
;
_exptl_crystal_colour colourless
_exptl_crystal_density_diffrn 1.592
_exptl_crystal_density_method 'not measured'
_exptl_crystal_description prism
_exptl_crystal_F_000 736
_exptl_crystal_size_max 0.31
_exptl_crystal_size_mid 0.18
_exptl_crystal_size_min 0.05
_refine_diff_density_max 0.774
_refine_diff_density_min -0.217
_refine_diff_density_rms 0.087
_refine_ls_extinction_method none
_refine_ls_goodness_of_fit_ref 0.817
_refine_ls_hydrogen_treatment mixed
_refine_ls_matrix_type full
_refine_ls_number_parameters 178
_refine_ls_number_reflns 3689
_refine_ls_number_restraints 0
_refine_ls_restrained_S_all 0.817
_refine_ls_R_factor_all 0.0926
_refine_ls_R_factor_gt 0.0429
_refine_ls_shift/su_max 0.001
_refine_ls_shift/su_mean 0
_refine_ls_structure_factor_coef Fsqd
_refine_ls_weighting_details 'calc w=1/[\s^2^(Fo^2^)+(0.0701P)^2^+0.0000P] where P=(Fo^2^+2Fc^2^)/3'
_refine_ls_weighting_scheme calc
_refine_ls_wR_factor_gt 0.0944
_refine_ls_wR_factor_ref 0.1169
_reflns_number_gt 1894
_reflns_number_total 3689
_reflns_threshold_expression >2sigma(I)
_cod_data_source_file b907641g.txt
_cod_data_source_block 8a
_cod_database_code 7150709

loop_
_symmetry_equiv_pos_as_xyz
'x, y, z'
'-x, y+1/2, -z+1/2'
'-x, -y, -z'
'x, -y-1/2, z-1/2'

loop_
_atom_site_label
_atom_site_type_symbol
_atom_site_fract_x
_atom_site_fract_y
_atom_site_fract_z
_atom_site_U_iso_or_equiv
_atom_site_adp_type
_atom_site_occupancy
_atom_site_symmetry_multiplicity
_atom_site_calc_flag
_atom_site_refinement_flags
_atom_site_disorder_assembly
_atom_site_disorder_group
Se1 Se 0.90845(4) 0.06075(3) 0.15091(5) 0.07363(19) Uani 1 1 d . . .
P1 P 0.88742(7) 0.10240(6) 0.38291(11) 0.0471(2) Uani 1 1 d . . .
Cl1 Cl 1.49595(9) 0.33484(8) 0.68580(16) 0.0936(4) Uani 1 1 d . . .
O1 O 0.78461(18) 0.16435(13) 0.4000(3) 0.0509(6) Uani 1 1 d . . .
O2 O 0.86855(18) 0.02581(13) 0.5065(3) 0.0518(6) Uani 1 1 d . . .
O3 O 0.9962(2) 0.27270(15) 0.3211(3) 0.0639(7) Uani 1 1 d . . .
N1 N 0.9980(3) 0.1517(2) 0.4710(4) 0.0512(8) Uani 1 1 d . . .
C1 C 0.7453(3) 0.1827(2) 0.5622(4) 0.0547(9) Uani 1 1 d . . .
H1A H 0.6784 0.2183 0.5543 0.066 Uiso 1 1 calc R . .
H1B H 0.8025 0.2147 0.6225 0.066 Uiso 1 1 calc R . .
C2 C 0.7191(3) 0.0993(2) 0.6514(4) 0.0493(8) Uani 1 1 d . . .
C3 C 0.8248(3) 0.0462(2) 0.6653(4) 0.0534(9) Uani 1 1 d . . .
H3A H 0.8812 0.0779 0.7279 0.064 Uiso 1 1 calc R . .
H3B H 0.8094 -0.007 0.7223 0.064 Uiso 1 1 calc R . .
C4 C 0.6251(3) 0.0494(3) 0.5634(5) 0.0686(11) Uani 1 1 d . . .
H4A H 0.646 0.0383 0.4543 0.103 Uiso 1 1 calc R . .
H4B H 0.5575 0.0829 0.5629 0.103 Uiso 1 1 calc R . .
H4C H 0.613 -0.0044 0.6178 0.103 Uiso 1 1 calc R . .
C5 C 0.6824(4) 0.1241(3) 0.8217(5) 0.0728(11) Uani 1 1 d . . .
H5A H 0.6667 0.0727 0.8817 0.109 Uiso 1 1 calc R . .
H5B H 0.6161 0.1592 0.8137 0.109 Uiso 1 1 calc R . .
H5C H 0.7414 0.1558 0.876 0.109 Uiso 1 1 calc R . .
C6 C 1.0441(3) 0.2279(2) 0.4201(4) 0.0484(8) Uani 1 1 d . . .
C7 C 1.1571(3) 0.2513(2) 0.4912(4) 0.0464(8) Uani 1 1 d . . .
C8 C 1.1906(3) 0.3361(2) 0.4823(5) 0.0641(10) Uani 1 1 d . . .
H8 H 1.1424 0.3768 0.4357 0.077 Uiso 1 1 calc R . .
C9 C 1.2943(3) 0.3614(3) 0.5414(5) 0.0728(11) Uani 1 1 d . . .
H9 H 1.3161 0.4189 0.5346 0.087 Uiso 1 1 calc R . .
C10 C 1.3649(3) 0.3019(3) 0.6099(5) 0.0617(10) Uani 1 1 d . . .
C11 C 1.3337(3) 0.2173(3) 0.6193(5) 0.0678(11) Uani 1 1 d . . .
H11 H 1.3826 0.1768 0.6651 0.081 Uiso 1 1 calc R . .
C12 C 1.2296(3) 0.1921(2) 0.5608(5) 0.0607(10) Uani 1 1 d . . .
H12 H 1.2081 0.1346 0.5684 0.073 Uiso 1 1 calc R . .
H1 H 1.036(3) 0.124(2) 0.524(4) 0.044(10) Uiso 1 1 d . . .

loop_
_atom_site_aniso_label
_atom_site_aniso_U_11
_atom_site_aniso_U_22
_atom_site_aniso_U_33
_atom_site_aniso_U_23
_atom_site_aniso_U_13
_atom_site_aniso_U_12
Se1 0.0799(3) 0.0812(3) 0.0595(3) -0.0180(2) -0.0045(2) 0.0063(2)
P1 0.0460(5) 0.0422(5) 0.0527(5) 0.0002(4) -0.0067(4) 0.0043(4)
Cl1 0.0537(6) 0.1104(9) 0.1166(9) -0.0319(8) -0.0011(6) -0.0133(6)
O1 0.0544(14) 0.0480(13) 0.0500(13) 0.0055(10) -0.0046(11) 0.0090(11)
O2 0.0503(14) 0.0388(12) 0.0662(16) 0.0041(11) -0.0023(11) 0.0057(11)
O3 0.0686(17) 0.0524(14) 0.0699(16) 0.0140(13) -0.0144(13) 0.0018(13)
N1 0.0456(17) 0.0521(19) 0.0553(18) 0.0098(15) -0.0101(14) 0.0012(15)
C1 0.062(2) 0.0458(19) 0.056(2) 0.0013(16) 0.0005(17) 0.0103(17)
C2 0.049(2) 0.0458(19) 0.053(2) 0.0018(16) -0.0047(16) -0.0002(16)
C3 0.054(2) 0.049(2) 0.057(2) 0.0080(16) -0.0050(17) -0.0011(17)
C4 0.048(2) 0.073(3) 0.084(3) -0.002(2) -0.005(2) -0.0070(19)
C5 0.087(3) 0.065(3) 0.067(2) 0.007(2) 0.008(2) 0.007(2)
C6 0.057(2) 0.0412(19) 0.0472(19) -0.0026(16) 0.0046(17) 0.0053(17)
C7 0.0476(19) 0.0424(19) 0.0494(19) -0.0033(14) 0.0052(15) 0.0003(16)
C8 0.061(2) 0.047(2) 0.084(3) 0.0007(19) -0.007(2) -0.0008(19)
C9 0.070(3) 0.050(2) 0.099(3) -0.016(2) 0.011(2) -0.013(2)
C10 0.046(2) 0.071(3) 0.068(2) -0.020(2) 0.0079(18) -0.004(2)
C11 0.049(2) 0.066(3) 0.089(3) 0.004(2) -0.001(2) 0.0043(19)
C12 0.050(2) 0.047(2) 0.086(3) 0.0050(19) -0.0011(19) -0.0036(17)

loop_
_atom_type_symbol
_atom_type_description
_atom_type_scat_dispersion_real
_atom_type_scat_dispersion_imag
_atom_type_scat_source
C C 0.0033 0.0016 'International Tables Vol C Tables 4.2.6.8 and 6.1.1.4'
H H 0 0 'International Tables Vol C Tables 4.2.6.8 and 6.1.1.4'
N N 0.0061 0.0033 'International Tables Vol C Tables 4.2.6.8 and 6.1.1.4'
O O 0.0106 0.006 'International Tables Vol C Tables 4.2.6.8 and 6.1.1.4'
P P 0.1023 0.0942 'International Tables Vol C Tables 4.2.6.8 and 6.1.1.4'
Se Se -0.0929 2.2259 'International Tables Vol C Tables 4.2.6.8 and 6.1.1.4'
Cl Cl 0.1484 0.1585 'International Tables Vol C Tables 4.2.6.8 and 6.1.1.4'

loop_
_geom_angle_atom_site_label_1
_geom_angle_atom_site_label_2
_geom_angle_atom_site_label_3
_geom_angle
_geom_angle_site_symmetry_1
_geom_angle_site_symmetry_3
_geom_angle_publ_flag
O1 P1 O2 105.89(12) . . ?
O1 P1 N1 106.92(14) . . ?
O2 P1 N1 100.60(14) . . ?
O1 P1 Se1 113.21(9) . . ?
O2 P1 Se1 113.15(9) . . ?
N1 P1 Se1 115.88(11) . . ?
C1 O1 P1 118.28(19) . . ?
C3 O2 P1 118.63(19) . . ?
C6 N1 P1 125.1(3) . . ?
C6 N1 H1 116(3) . . ?
P1 N1 H1 116(3) . . ?
O1 C1 C2 110.8(3) . . ?
O1 C1 H1A 109.5 . . ?
C2 C1 H1A 109.5 . . ?
O1 C1 H1B 109.5 . . ?
C2 C1 H1B 109.5 . . ?
H1A C1 H1B 108.1 . . ?
C3 C2 C1 108.4(3) . . ?
C3 C2 C4 111.2(3) . . ?
C1 C2 C4 110.8(3) . . ?
C3 C2 C5 109.0(3) . . ?
C1 C2 C5 107.5(3) . . ?
C4 C2 C5 109.9(3) . . ?
O2 C3 C2 111.6(3) . . ?
O2 C3 H3A 109.3 . . ?
C2 C3 H3A 109.3 . . ?
O2 C3 H3B 109.3 . . ?
C2 C3 H3B 109.3 . . ?
H3A C3 H3B 108 . . ?
C2 C4 H4A 109.5 . . ?
C2 C4 H4B 109.5 . . ?
H4A C4 H4B 109.5 . . ?
C2 C4 H4C 109.5 . . ?
H4A C4 H4C 109.5 . . ?
H4B C4 H4C 109.5 . . ?
C2 C5 H5A 109.5 . . ?
C2 C5 H5B 109.5 . . ?
H5A C5 H5B 109.5 . . ?
C2 C5 H5C 109.5 . . ?
H5A C5 H5C 109.5 . . ?
H5B C5 H5C 109.5 . . ?
O3 C6 N1 121.1(3) . . ?
O3 C6 C7 122.1(3) . . ?
N1 C6 C7 116.8(3) . . ?
C12 C7 C8 118.5(3) . . ?
C12 C7 C6 123.5(3) . . ?
C8 C7 C6 118.0(3) . . ?
C9 C8 C7 120.9(3) . . ?
C9 C8 H8 119.6 . . ?
C7 C8 H8 119.6 . . ?
C10 C9 C8 119.7(4) . . ?
C10 C9 H9 120.2 . . ?
C8 C9 H9 120.2 . . ?
C9 C10 C11 120.5(4) . . ?
C9 C10 Cl1 119.3(3) . . ?
C11 C10 Cl1 120.2(3) . . ?
C10 C11 C12 119.8(4) . . ?
C10 C11 H11 120.1 . . ?
C12 C11 H11 120.1 . . ?
C7 C12 C11 120.6(3) . . ?
C7 C12 H12 119.7 . . ?
C11 C12 H12 119.7 . . ?

loop_
_geom_bond_atom_site_label_1
_geom_bond_atom_site_label_2
_geom_bond_distance
_geom_bond_site_symmetry_2
_geom_bond_publ_flag
Se1 P1 2.0492(10) . ?
P1 O1 1.567(2) . ?
P1 O2 1.587(2) . ?
P1 N1 1.674(3) . ?
Cl1 C10 1.745(4) . ?
O1 C1 1.463(4) . ?
O2 C3 1.463(4) . ?
O3 C6 1.207(4) . ?
N1 C6 1.373(4) . ?
N1 H1 0.75(3) . ?
C1 C2 1.526(5) . ?
C1 H1A 0.97 . ?
C1 H1B 0.97 . ?
C2 C3 1.508(5) . ?
C2 C4 1.529(5) . ?
C2 C5 1.537(5) . ?
C3 H3A 0.97 . ?
C3 H3B 0.97 . ?
C4 H4A 0.96 . ?
C4 H4B 0.96 . ?
C4 H4C 0.96 . ?
C5 H5A 0.96 . ?
C5 H5B 0.96 . ?
C5 H5C 0.96 . ?
C6 C7 1.500(5) . ?
C7 C12 1.376(5) . ?
C7 C8 1.376(5) . ?
C8 C9 1.375(5) . ?
C8 H8 0.93 . ?
C9 C10 1.362(6) . ?
C9 H9 0.93 . ?
C10 C11 1.364(5) . ?
C11 C12 1.377(5) . ?
C11 H11 0.93 . ?
C12 H12 0.93 . ?

loop_
_geom_torsion_atom_site_label_1
_geom_torsion_atom_site_label_2
_geom_torsion_atom_site_label_3
_geom_torsion_atom_site_label_4
_geom_torsion
_geom_torsion_site_symmetry_1
_geom_torsion_site_symmetry_2
_geom_torsion_site_symmetry_3
_geom_torsion_site_symmetry_4
_geom_torsion_publ_flag
O2 P1 O1 C1 41.8(2) . . . . ?
N1 P1 O1 C1 -64.9(3) . . . . ?
Se1 P1 O1 C1 166.32(19) . . . . ?
O1 P1 O2 C3 -40.2(2) . . . . ?
N1 P1 O2 C3 70.9(2) . . . . ?
Se1 P1 O2 C3 -164.82(18) . . . . ?
O1 P1 N1 C6 -63.9(3) . . . . ?
O2 P1 N1 C6 -174.3(3) . . . . ?
Se1 P1 N1 C6 63.4(3) . . . . ?
P1 O1 C1 C2 -55.1(3) . . . . ?
O1 C1 C2 C3 60.4(4) . . . . ?
O1 C1 C2 C4 -61.8(4) . . . . ?
O1 C1 C2 C5 178.1(3) . . . . ?
P1 O2 C3 C2 52.3(3) . . . . ?
C1 C2 C3 O2 -59.2(3) . . . . ?
C4 C2 C3 O2 62.8(4) . . . . ?
C5 C2 C3 O2 -175.9(3) . . . . ?
P1 N1 C6 O3 12.2(5) . . . . ?
P1 N1 C6 C7 -166.7(2) . . . . ?
O3 C6 C7 C12 -158.1(3) . . . . ?
N1 C6 C7 C12 20.8(5) . . . . ?
O3 C6 C7 C8 20.2(5) . . . . ?
N1 C6 C7 C8 -160.9(3) . . . . ?
C12 C7 C8 C9 0.1(6) . . . . ?
C6 C7 C8 C9 -178.3(3) . . . . ?
C7 C8 C9 C10 -0.1(6) . . . . ?
C8 C9 C10 C11 0.4(6) . . . . ?
C8 C9 C10 Cl1 -179.6(3) . . . . ?
C9 C10 C11 C12 -0.8(6) . . . . ?
Cl1 C10 C11 C12 179.2(3) . . . . ?
C8 C7 C12 C11 -0.4(6) . . . . ?
C6 C7 C12 C11 177.9(3) . . . . ?
C10 C11 C12 C7 0.8(6) . . . . ?

loop_
_cod_related_entry_id
_cod_related_entry_database
_cod_related_entry_code
1 ChemSpider 25943956
